data_2014979
loop_
_publ_author_name
'Ibberson, Richard M.'

_publ_section_title
;
 Neutron powder diffraction studies of dimethyl sulfoxide
;
_journal_coeditor_code FA1152
_journal_issue 9
_journal_name_full 'Acta Crystallographica Section C'
_journal_page_first o571
_journal_page_last o573
_journal_paper_doi 10.1107/S010827010502617X
_journal_volume 61
_journal_year 2005
_chemical_formula_iupac 'C2 D6 O S'
_chemical_formula_moiety 'C2 D6 O S'
_chemical_formula_structural '(C D3)2 S O'
_chemical_formula_sum 'C2 D6 O S'
_chemical_formula_weight 84.17
_chemical_melting_point 291
_chemical_name_common 'methyl sulfoxide'
_chemical_name_systematic
;
dimethyl sulfoxide
;
_space_group_crystal_system monoclinic
_space_group_IT_number 14
_space_group_name_Hall '-P 2ybc'
_space_group_name_H-M_alt 'P 1 21/c 1'
_symmetry_space_group_name_Hall '-P 2ybc'
_symmetry_space_group_name_H-M 'P 1 21/c 1'
_cell_angle_alpha 90.0
_cell_angle_beta 94.8460(3)
_cell_angle_gamma 90.0
_cell_formula_units_Z 4
_cell_length_a 5.22130(10)
_cell_length_b 6.75250(10)
_cell_length_c 11.21210(10)
_cell_measurement_temperature 2.0
_cell_volume 393.890(10)
_computing_cell_refinement 'GSAS (Larson & von Dreele, 1994)'
_computing_data_collection 'ISIS instrument control program (ICP)'
_computing_data_reduction 'Standard HRPD normalization routines'
_computing_molecular_graphics 'ORTEP-3 (Farrugia, 1997) and PLATON (Spek, 1990)'
_computing_publication_material 'GSAS (Larson & von Dreele, 1994)'
_computing_structure_refinement 'GSAS (Larson & von Dreele, 1994)'
_diffrn_ambient_temperature 2
_diffrn_measurement_device_type HRPD
_diffrn_radiation_probe neutron
_diffrn_radiation_type 'time-of-flight neutron'
_diffrn_radiation_wavelength 1.24-5.36
_exptl_crystal_density_diffrn 1.4177
_exptl_crystal_density_meas ?
_refine_diff_density_max 0.097
_refine_diff_density_min -0.102
_refine_ls_goodness_of_fit_all 1.38
_refine_ls_matrix_type full
_refine_ls_number_constraints 0
_refine_ls_number_parameters 93
_refine_ls_number_restraints 0
_refine_ls_shift/su_max 0.04
_refine_ls_shift/su_mean 0.00
_refine_ls_weighting_scheme sigma
_cod_data_source_file fa1152.cif
_cod_data_source_block 2K
_cod_depositor_comments
;
The following automatic conversions were performed:
'_geom_bond_publ_flag' value 'N' changed to 'n' according to
'/home/saulius/struct/CIF-dictionaries/cif_core.dic' dictionary named
'cif_core.dic' version 2.4.1 from 2010-06-29 (19 times).

Automatic conversion script
Id: cif_fix_enum 1527 2010-12-29 10:47:43Z saulius 

The following automatic conversions were performed:

'_geom_bond_publ_flag' value 'N' changed to 'n' according to
/home/saulius/struct/CIF-dictionaries/cif_core.dic dictionary named
'cif_core.dic' version 2.4.1 from 2010-06-29 (19
times).

'_geom_contact_publ_flag' value 'N' changed to 'n' according
to /home/saulius/struct/CIF-dictionaries/cif_core.dic dictionary
named 'cif_core.dic' version 2.4.1 from 2010-06-29 (4
times).

'_geom_angle_publ_flag' value 'N' changed to 'n' according
to /home/saulius/struct/CIF-dictionaries/cif_core.dic dictionary
named 'cif_core.dic' version 2.4.1 from 2010-06-29 (15 times).

Automatic conversion script
Id: cif_fix_values 1715 2011-07-08 13:25:40Z adriana 

The following automatic conversions were performed:

'_exptl_crystal_density_meas' value 'not measured' was changed to '?'
- the value is perceived as not measured.

Automatic conversion script
Id: cif_fix_values 3008 2015-01-20 13:52:24Z robertas 
;
_cod_original_cell_volume 393.880(10)
_cod_original_sg_symbol_H-M 'P 21/c'
_cod_database_code 2014979

loop_
_symmetry_equiv_pos_site_id
_symmetry_equiv_pos_as_xyz
1 +x,+y,+z
2 -x,+y+1/2,-z+1/2
-1 -x,-y,-z
-2 +x,-y+1/2,+z+1/2

loop_
_atom_site_aniso_label
_atom_site_aniso_U_11
_atom_site_aniso_U_22
_atom_site_aniso_U_33
_atom_site_aniso_U_12
_atom_site_aniso_U_13
_atom_site_aniso_U_23
S 0.0178(13) 0.0263(16) 0.0102(14) -0.0037(12) 0.0083(12) 0.0010(14)
O 0.0192(7) 0.0223(7) 0.0185(7) -0.0028(6) 0.0046(6) 0.0004(7)
C1 0.0097(7) 0.0211(8) 0.0180(7) 0.0007(6) 0.0024(5) 0.0001(6)
C2 0.0214(8) 0.0187(8) 0.0238(8) 0.0002(6) 0.0072(6) -0.0009(6)
D11 0.0291(8) 0.0330(10) 0.0314(9) -0.0063(7) -0.0029(7) 0.0020(7)
D21 0.0409(10) 0.0245(8) 0.0325(8) 0.0021(7) 0.0058(7) -0.0010(8)
D31 0.0224(9) 0.0341(9) 0.0459(10) -0.0034(7) -0.0030(7) -0.0003(7)
D12 0.0333(8) 0.0325(8) 0.0300(8) 0.0010(7) -0.0009(7) 0.0003(7)
D22 0.0431(10) 0.0276(8) 0.0426(9) -0.0020(7) 0.0092(7) 0.0043(8)
D32 0.0225(8) 0.0391(11) 0.0450(9) 0.0059(7) 0.0020(7) 0.0019(7)

loop_
_atom_site_label
_atom_site_fract_x
_atom_site_fract_y
_atom_site_fract_z
_atom_site_U_iso_or_equiv
_atom_site_thermal_displace_type
_atom_site_occupancy
_atom_site_type_symbol
S 0.1815(4) 0.1472(3) 0.19629(19) 0.0177(8) Uani 1.0 S
O -0.10281(18) 0.13025(17) 0.16809(10) 0.0198(4) Uani 1.0 O
C1 0.3199(2) -0.06760(15) 0.12605(9) 0.0162(4) Uani 1.0 C
C2 0.2938(2) 0.32852(15) 0.09285(9) 0.0210(5) Uani 1.0 C
D11 0.23813(18) -0.07637(13) 0.03411(9) 0.0315(5) Uani 1.0 D
D21 0.25820(18) -0.19343(14) 0.17760(8) 0.0325(5) Uani 1.0 D
D31 0.5238(2) -0.05021(14) 0.13491(8) 0.0345(5) Uani 1.0 D
D12 0.21332(18) 0.29407(14) 0.00258(9) 0.0321(5) Uani 1.0 D
D22 0.21954(19) 0.47009(15) 0.12351(9) 0.0375(5) Uani 1.0 D
D32 0.50049(19) 0.32540(13) 0.10063(8) 0.0356(5) Uani 1.0 D

loop_
_atom_type_symbol
_atom_type_scat_source
S International_Tables_Vol_C
O International_Tables_Vol_C
C International_Tables_Vol_C
D International_Tables_Vol_C

loop_
_geom_angle_atom_site_label_1
_geom_angle_atom_site_label_2
_geom_angle_atom_site_label_3
_geom_angle_site_symmetry_1
_geom_angle_site_symmetry_3
_geom_angle
_geom_angle_publ_flag
O S C1 1_555 1_555 105.64(13) n
O S C2 1_555 1_555 106.55(13) n
C1 S C2 1_555 1_555 95.68(11) n
S C1 D11 1_555 1_555 108.34(11) n
S C1 D21 1_555 1_555 104.14(11) n
S C1 D31 1_555 1_555 107.48(11) n
D11 C1 D21 1_555 1_555 110.55(11) n
D11 C1 D31 1_555 1_555 113.85(11) n
D21 C1 D31 1_555 1_555 111.91(11) n
S C2 D12 1_555 1_555 109.24(11) n
S C2 D22 1_555 1_555 104.19(11) n
S C2 D32 1_555 1_555 108.11(11) n
D12 C2 D22 1_555 1_555 111.02(11) n
D12 C2 D32 1_555 1_555 112.17(11) n
D22 C2 D32 1_555 1_555 111.73(11) n

loop_
_geom_bond_atom_site_label_1
_geom_bond_atom_site_label_2
_geom_bond_site_symmetry_1
_geom_bond_site_symmetry_2
_geom_bond_distance
_geom_bond_publ_flag
S O . 1_555 1.495(2) n
S C1 . 1_555 1.828(2) n
S C2 . 1_555 1.818(2) n
S D11 . 1_555 2.401(2) n
S D21 . 1_555 2.347(2) n
S D31 . 1_555 2.378(2) n
S D12 . 1_555 2.406(2) n
S D22 . 1_555 2.342(2) n
S D32 . 1_555 2.382(2) n
C1 D11 . 1_555 1.0835(14) n
C1 D21 . 1_555 1.0914(14) n
C1 D31 . 1_555 1.0673(15) n
C2 D12 . 1_555 1.0878(14) n
C2 D22 . 1_555 1.0967(14) n
C2 D32 . 1_555 1.0755(14) n
D11 D21 . 1_555 1.7876(13) n
D11 D31 . 1_555 1.803(2) n
D21 D11 . 1_555 1.7876(13) n
D21 D31 . 1_555 1.7888(14) n

loop_
_geom_contact_atom_site_label_1
_geom_contact_atom_site_label_2
_geom_contact_distance
_geom_contact_site_symmetry_2
_geom_contact_publ_flag
D11 O 2.3453(15) 3_555 n
D21 O 2.3035(14) 2_545 n
D31 O 2.3025(12) 1_655 n
D32 O 2.5167(14) 1_655 n
